data_1522908
loop_
_publ_author_name
'Sikka, S.K.'
'Godwal, B.K.'
'Vijayakumar, V.'

_publ_section_title
;
 Distorted fcc high-pressure phase of rare earths in La.8 Th.2 alloy at
 ambient conditions - thcp versus modulated hexagonal structure
;
_journal_name_full 'Physics Letters A'
_journal_page_first 83
_journal_page_last 84
_journal_volume 108
_journal_year 1985
_chemical_formula_sum 'La0.8 Th0.2'
_chemical_name_systematic '(La0.8 Th0.2)'
_space_group_IT_number 152
_symmetry_space_group_name_Hall 'P 31 2"'
_symmetry_space_group_name_H-M 'P 31 2 1'
_cell_angle_alpha 90
_cell_angle_beta 90
_cell_angle_gamma 120
_cell_formula_units_Z 6
_cell_length_a 3.71
_cell_length_b 3.71
_cell_length_c 18.03
_cell_volume 214.919
_citation_journal_id_ASTM PYLAAG
_cod_data_source_file Sikka_PYLAAG_1985_953.cif
_cod_data_source_block La0.8Th0.2
_cod_original_cell_volume 214.9187
_cod_database_code 1522908

loop_
_symmetry_equiv_pos_as_xyz
x,y,z
-y,x-y,z+1/3
-x+y,-x,z+2/3
y,x,-z
-x,-x+y,-z+1/3
x-y,-y,-z+2/3

loop_
_atom_site_label
_atom_site_type_symbol
_atom_site_fract_x
_atom_site_fract_y
_atom_site_fract_z
_atom_site_occupancy
_atom_site_U_iso_or_equiv
La1 La 0.253 0.278 0.762 0.8 0.0
Th1 Th 0.253 0.278 0.762 0.2 0.0
